data_7709989
loop_
_publ_author_name
'Wang, Zhen-Feng'
'Wei, Qiao-Chang'
'Li, Jin-Xian'
'Zhou, Zhen'
'Zhang, Shuhua'

_publ_section_title
;
 A new class of nickel(II) oxyquinoline-bipyridine complexes as potent
 anticancer agents induces apoptosis and autophagy in A549/DDP tumor cells
 through mitophagy pathways
;
_journal_name_full 'Dalton Transactions'
_journal_paper_doi 10.1039/D2DT00669C
_journal_year 2022
_chemical_formula_moiety 'C34 H24 Cl4 N4 Ni O2'
_chemical_formula_sum 'C34 H24 Cl4 N4 Ni O2'
_chemical_formula_weight 721.08
_space_group_crystal_system triclinic
_space_group_IT_number 2
_space_group_name_Hall '-P 1'
_space_group_name_H-M_alt 'P -1'
_atom_sites_solution_hydrogens geom
_atom_sites_solution_primary iterative
_audit_creation_date 2019-03-30
_audit_creation_method
;
Olex2 1.2
(compiled 2018.05.29 svn.r3508 for OlexSys, GUI svn.r5506)
;
_audit_update_record
;
2022-04-02 deposited with the CCDC.	2022-04-11 downloaded from the CCDC.
;
_cell_angle_alpha 89.319(2)
_cell_angle_beta 73.567(2)
_cell_angle_gamma 70.849(2)
_cell_formula_units_Z 2
_cell_length_a 10.6119(6)
_cell_length_b 10.6486(6)
_cell_length_c 15.4291(9)
_cell_measurement_reflns_used 9721
_cell_measurement_temperature 293(2)
_cell_measurement_theta_max 24.390
_cell_measurement_theta_min 2.979
_cell_volume 1573.43(16)
_computing_cell_refinement 'Bruker SMART'
_computing_data_collection 'Bruker SMART'
_computing_data_reduction 'Bruker SAINT'
_computing_molecular_graphics 'Olex2 (Dolomanov et al., 2009)'
_computing_publication_material 'Olex2 (Dolomanov et al., 2009)'
_computing_structure_refinement 'XL (Sheldrick, 2008)'
_computing_structure_solution
;
Superflip (Palatinus & Chapuis, 2007;Palatinus & van der Lee, 2008;
Palatinus et al., 2012)
;
_diffrn_ambient_temperature 293(2)
_diffrn_measured_fraction_theta_full 0.998
_diffrn_measured_fraction_theta_max 0.998
_diffrn_measurement_device_type 'CCD area detector'
_diffrn_measurement_method 'phi and omega scans'
_diffrn_radiation_monochromator graphite
_diffrn_radiation_type MoK\a
_diffrn_radiation_wavelength 0.71073
_diffrn_reflns_av_R_equivalents 0.0561
_diffrn_reflns_av_unetI/netI 0.0611
_diffrn_reflns_Laue_measured_fraction_full 0.998
_diffrn_reflns_Laue_measured_fraction_max 0.998
_diffrn_reflns_limit_h_max 13
_diffrn_reflns_limit_h_min -13
_diffrn_reflns_limit_k_max 13
_diffrn_reflns_limit_k_min -13
_diffrn_reflns_limit_l_max 20
_diffrn_reflns_limit_l_min -20
_diffrn_reflns_number 33634
_diffrn_reflns_point_group_measured_fraction_full 0.998
_diffrn_reflns_point_group_measured_fraction_max 0.998
_diffrn_reflns_theta_full 25.242
_diffrn_reflns_theta_max 27.524
_diffrn_reflns_theta_min 2.948
_exptl_absorpt_coefficient_mu 0.995
_exptl_absorpt_correction_T_max 0.7456
_exptl_absorpt_correction_T_min 0.6422
_exptl_absorpt_correction_type multi-scan
_exptl_absorpt_process_details
;
SADABS-2016/2 (Bruker,2016/2) was used for absorption correction.
wR2(int) was 0.0791 before and 0.0564 after correction.
The Ratio of minimum to maximum transmission is 0.8613.
The \l/2 correction factor is Not present.
;
_exptl_crystal_colour green
_exptl_crystal_density_diffrn 1.522
_exptl_crystal_description block
_exptl_crystal_F_000 736
_exptl_crystal_size_max 0.26
_exptl_crystal_size_mid 0.21
_exptl_crystal_size_min 0.14
_refine_diff_density_max 0.509
_refine_diff_density_min -0.592
_refine_diff_density_rms 0.146
_refine_ls_extinction_method none
_refine_ls_goodness_of_fit_ref 1.029
_refine_ls_hydrogen_treatment constr
_refine_ls_matrix_type full
_refine_ls_number_parameters 410
_refine_ls_number_reflns 7227
_refine_ls_number_restraints 0
_refine_ls_restrained_S_all 1.029
_refine_ls_R_factor_all 0.0997
_refine_ls_R_factor_gt 0.0480
_refine_ls_shift/su_max 0.001
_refine_ls_shift/su_mean 0.000
_refine_ls_structure_factor_coef Fsqd
_refine_ls_weighting_details 'w=1/[\s^2^(Fo^2^)+(0.0706P)^2^+0.0258P] where P=(Fo^2^+2Fc^2^)/3'
_refine_ls_weighting_scheme calc
_refine_ls_wR_factor_gt 0.1092
_refine_ls_wR_factor_ref 0.1319
_reflns_Friedel_coverage 0.000
_reflns_number_gt 4588
_reflns_number_total 7227
_reflns_threshold_expression 'I > 2\s(I)'
_cod_data_source_file d2dt00669c2.cif
_cod_data_source_block Ni4
_cod_original_cell_volume 1573.44(16)
_cod_database_code 7709989
_shelx_shelxl_version_number 2016/6
_shelx_space_group_comment
;
The symmetry employed for this shelxl refinement is uniquely defined
by the following loop, which should always be used as a source of
symmetry information in preference to the above space-group names.
They are only intended as comments.
;
_shelx_estimated_absorpt_t_max 0.873
_shelx_estimated_absorpt_t_min 0.782
_olex2_refinement_description
;
1. Fixed Uiso
 At 1.2 times of:
  All C(H) groups
 At 1.5 times of:
  All C(H,H,H) groups
2.a Aromatic/amide H refined with riding coordinates:
 C23(H23), C28(H28), C3(H3), C33(H33), C27(H27), C9(H9), C4(H4), C11(H11),
 C12(H12), C17(H17), C18(H18), C10(H10)
2.b Idealised Me refined as rotating group:
 C14(H14A,H14B,H14C), C15(H15A,H15B,H15C), C1(H1A,H1B,H1C), C25(H25A,H25B,H25C)
;
_olex2_submission_special_instructions 'No special instructions were received'

loop_
_space_group_symop_operation_xyz
'x, y, z'
'-x, -y, -z'

loop_
_atom_site_label
_atom_site_type_symbol
_atom_site_fract_x
_atom_site_fract_y
_atom_site_fract_z
_atom_site_U_iso_or_equiv
_atom_site_adp_type
_atom_site_occupancy
_atom_site_site_symmetry_order
_atom_site_calc_flag
_atom_site_refinement_flags_posn
_atom_site_refinement_flags_adp
_atom_site_refinement_flags_occupancy
_atom_site_disorder_assembly
_atom_site_disorder_group
Ni1 Ni 0.36404(4) 0.29511(3) 0.30122(2) 0.03719(13) Uani 1 1 d . . . . .
Cl1 Cl 0.51510(8) 0.67233(7) 0.19927(5) 0.0542(2) Uani 1 1 d . . . . .
Cl3 Cl 0.17938(10) -0.06351(8) 0.41963(6) 0.0635(2) Uani 1 1 d . . . . .
Cl4 Cl 0.21934(11) -0.17371(9) 0.07313(7) 0.0837(3) Uani 1 1 d . . . . .
Cl2 Cl 1.01861(9) 0.30967(11) 0.03947(8) 0.0883(4) Uani 1 1 d . . . . .
O1 O 0.43691(18) 0.44172(17) 0.26158(12) 0.0392(4) Uani 1 1 d . . . . .
O2 O 0.2889(2) 0.15245(19) 0.34843(12) 0.0456(5) Uani 1 1 d . . . . .
N3 N 0.5988(2) 0.1811(2) 0.22682(15) 0.0398(5) Uani 1 1 d . . . . .
N1 N 0.1701(2) 0.4615(2) 0.35800(15) 0.0414(6) Uani 1 1 d . . . . .
N4 N 0.3394(2) 0.2218(2) 0.17741(14) 0.0394(5) Uani 1 1 d . . . . .
N2 N 0.3790(3) 0.3356(2) 0.43273(15) 0.0431(6) Uani 1 1 d . . . . .
C20 C 0.6578(3) 0.2758(3) 0.19339(17) 0.0353(6) Uani 1 1 d . . . . .
C21 C 0.5654(3) 0.4118(3) 0.21415(17) 0.0330(6) Uani 1 1 d . . . . .
C22 C 0.6235(3) 0.5067(3) 0.17764(18) 0.0367(6) Uani 1 1 d . . . . .
C6 C 0.1757(3) 0.5233(3) 0.43295(18) 0.0417(7) Uani 1 1 d . . . . .
C7 C 0.2858(3) 0.4571(3) 0.47210(18) 0.0433(7) Uani 1 1 d . . . . .
C30 C 0.2973(3) 0.1135(3) 0.19537(18) 0.0372(6) Uani 1 1 d . . . . .
C23 C 0.7620(3) 0.4762(3) 0.12477(19) 0.0453(7) Uani 1 1 d . . . . .
H23 H 0.795949 0.543966 0.102320 0.054 Uiso 1 1 calc R . . . .
C31 C 0.2669(3) 0.0837(3) 0.28920(18) 0.0385(6) Uani 1 1 d . . . . .
C8 C 0.2909(4) 0.5160(3) 0.5517(2) 0.0535(8) Uani 1 1 d . . . . .
C14 C 0.5659(4) 0.1310(3) 0.4357(2) 0.0720(11) Uani 1 1 d . . . . .
H14A H 0.519055 0.088495 0.407131 0.108 Uiso 1 1 calc GR . . . .
H14B H 0.592211 0.079806 0.483271 0.108 Uiso 1 1 calc GR . . . .
H14C H 0.647923 0.136440 0.391514 0.108 Uiso 1 1 calc GR . . . .
C28 C 0.3216(3) 0.0709(3) 0.0382(2) 0.0561(9) Uani 1 1 d . . . . .
H28 H 0.318139 0.020731 -0.009454 0.067 Uiso 1 1 calc R . . . .
C26 C 0.3679(3) 0.2553(3) 0.09263(18) 0.0448(7) Uani 1 1 d . . . . .
C3 C -0.0394(3) 0.6414(3) 0.3658(2) 0.0606(9) Uani 1 1 d . . . . .
H3 H -0.112657 0.679800 0.341511 0.073 Uiso 1 1 calc R . . . .
C32 C 0.2181(3) -0.0225(3) 0.3084(2) 0.0428(7) Uani 1 1 d . . . . .
C34 C 0.2356(3) -0.0719(3) 0.1540(2) 0.0508(8) Uani 1 1 d . . . . .
C29 C 0.2842(3) 0.0342(3) 0.12748(19) 0.0443(7) Uani 1 1 d . . . . .
C13 C 0.4707(4) 0.2676(3) 0.4744(2) 0.0536(8) Uani 1 1 d . . . . .
C19 C 0.7989(3) 0.2434(3) 0.1408(2) 0.0429(7) Uani 1 1 d . . . . .
C33 C 0.2020(3) -0.0996(3) 0.2423(2) 0.0504(8) Uani 1 1 d . . . . .
H33 H 0.168419 -0.169658 0.258551 0.061 Uiso 1 1 calc R . . . .
C27 C 0.3621(3) 0.1776(4) 0.0218(2) 0.0557(9) Uani 1 1 d . . . . .
H27 H 0.386662 0.200700 -0.037404 0.067 Uiso 1 1 calc R . . . .
C24 C 0.8465(3) 0.3468(3) 0.1064(2) 0.0486(8) Uani 1 1 d . . . . .
C2 C 0.0634(3) 0.5206(3) 0.3251(2) 0.0481(7) Uani 1 1 d . . . . .
C15 C 0.6157(4) -0.0518(3) 0.2391(3) 0.0701(10) Uani 1 1 d . . . . .
H15A H 0.535934 -0.015716 0.291258 0.105 Uiso 1 1 calc GR . . . .
H15B H 0.683137 -0.126459 0.254706 0.105 Uiso 1 1 calc GR . . . .
H15C H 0.587234 -0.080687 0.191282 0.105 Uiso 1 1 calc GR . . . .
C1 C 0.0526(3) 0.4541(4) 0.2437(2) 0.0676(10) Uani 1 1 d . . . . .
H1A H 0.114087 0.471547 0.189777 0.101 Uiso 1 1 calc GR . . . .
H1B H -0.041734 0.488636 0.240900 0.101 Uiso 1 1 calc GR . . . .
H1C H 0.078470 0.359627 0.248388 0.101 Uiso 1 1 calc GR . . . .
C9 C 0.1900(4) 0.6422(4) 0.5905(2) 0.0686(10) Uani 1 1 d . . . . .
H9 H 0.196430 0.682786 0.641365 0.082 Uiso 1 1 calc R . . . .
C5 C 0.0759(3) 0.6453(3) 0.4765(2) 0.0504(8) Uani 1 1 d . . . . .
C4 C -0.0339(4) 0.7037(3) 0.4403(2) 0.0636(10) Uani 1 1 d . . . . .
H4 H -0.102646 0.784323 0.466823 0.076 Uiso 1 1 calc R . . . .
C16 C 0.6795(3) 0.0532(3) 0.2077(2) 0.0495(8) Uani 1 1 d . . . . .
C11 C 0.3941(4) 0.4451(4) 0.5905(2) 0.0725(11) Uani 1 1 d . . . . .
H11 H 0.403599 0.482353 0.641487 0.087 Uiso 1 1 calc R . . . .
C12 C 0.4800(4) 0.3220(4) 0.5533(2) 0.0681(10) Uani 1 1 d . . . . .
H12 H 0.546114 0.272696 0.580583 0.082 Uiso 1 1 calc R . . . .
C25 C 0.4032(4) 0.3792(4) 0.0726(2) 0.0657(10) Uani 1 1 d . . . . .
H25A H 0.369230 0.437669 0.127287 0.099 Uiso 1 1 calc GR . . . .
H25B H 0.360456 0.423398 0.028342 0.099 Uiso 1 1 calc GR . . . .
H25C H 0.502705 0.356418 0.049359 0.099 Uiso 1 1 calc GR . . . .
C17 C 0.8213(4) 0.0149(3) 0.1585(2) 0.0633(10) Uani 1 1 d . . . . .
H17 H 0.875257 -0.075187 0.148187 0.076 Uiso 1 1 calc R . . . .
C18 C 0.8808(3) 0.1065(3) 0.1257(2) 0.0610(9) Uani 1 1 d . . . . .
H18 H 0.975087 0.079730 0.093488 0.073 Uiso 1 1 calc R . . . .
C10 C 0.0867(4) 0.7037(4) 0.5557(2) 0.0658(10) Uani 1 1 d . . . . .
H10 H 0.021048 0.785355 0.583243 0.079 Uiso 1 1 calc R . . . .

loop_
_atom_site_aniso_label
_atom_site_aniso_U_11
_atom_site_aniso_U_22
_atom_site_aniso_U_33
_atom_site_aniso_U_23
_atom_site_aniso_U_13
_atom_site_aniso_U_12
Ni1 0.0466(2) 0.0417(2) 0.0299(2) 0.00630(15) -0.01146(16) -0.02355(18)
Cl1 0.0625(5) 0.0348(4) 0.0585(5) 0.0105(3) -0.0067(4) -0.0172(4)
Cl3 0.0797(6) 0.0561(5) 0.0596(5) 0.0166(4) -0.0116(5) -0.0371(5)
Cl4 0.0949(7) 0.0631(6) 0.0980(8) -0.0309(5) -0.0494(6) -0.0138(5)
Cl2 0.0398(5) 0.0949(8) 0.1102(9) -0.0034(6) 0.0078(5) -0.0219(5)
O1 0.0387(11) 0.0342(10) 0.0386(10) 0.0013(8) -0.0012(9) -0.0132(8)
O2 0.0673(14) 0.0526(12) 0.0297(10) 0.0064(9) -0.0136(10) -0.0376(11)
N3 0.0482(14) 0.0343(13) 0.0433(13) 0.0033(10) -0.0203(11) -0.0165(11)
N1 0.0422(14) 0.0502(14) 0.0335(13) 0.0036(11) -0.0040(11) -0.0239(12)
N4 0.0369(13) 0.0487(14) 0.0317(13) 0.0020(11) -0.0083(10) -0.0147(11)
N2 0.0554(15) 0.0532(15) 0.0330(13) 0.0095(11) -0.0158(12) -0.0322(13)
C20 0.0426(16) 0.0365(15) 0.0317(14) 0.0028(12) -0.0166(13) -0.0150(13)
C21 0.0372(16) 0.0370(15) 0.0259(13) -0.0001(11) -0.0109(12) -0.0126(12)
C22 0.0412(16) 0.0360(15) 0.0352(15) 0.0048(12) -0.0132(13) -0.0143(12)
C6 0.0435(17) 0.0491(17) 0.0347(15) 0.0028(13) -0.0004(13) -0.0278(14)
C7 0.0548(19) 0.0542(18) 0.0296(14) 0.0037(14) -0.0060(14) -0.0351(16)
C30 0.0318(15) 0.0413(16) 0.0340(15) -0.0029(12) -0.0078(12) -0.0082(12)
C23 0.0440(18) 0.0552(19) 0.0442(17) 0.0086(15) -0.0124(14) -0.0272(16)
C31 0.0384(16) 0.0408(16) 0.0378(15) 0.0008(13) -0.0122(13) -0.0145(13)
C8 0.067(2) 0.068(2) 0.0359(16) -0.0025(16) -0.0065(16) -0.0424(18)
C14 0.091(3) 0.066(2) 0.068(2) 0.0156(19) -0.049(2) -0.018(2)
C28 0.052(2) 0.067(2) 0.0381(18) -0.0140(16) -0.0183(15) -0.0016(17)
C26 0.0376(16) 0.063(2) 0.0308(15) 0.0069(14) -0.0101(13) -0.0139(15)
C3 0.049(2) 0.061(2) 0.065(2) 0.0081(18) -0.0121(17) -0.0130(17)
C32 0.0408(16) 0.0389(16) 0.0482(17) 0.0025(13) -0.0096(14) -0.0158(13)
C34 0.0498(19) 0.0403(17) 0.063(2) -0.0118(15) -0.0283(17) -0.0065(15)
C29 0.0351(16) 0.0453(17) 0.0430(17) -0.0108(14) -0.0142(14) 0.0015(13)
C13 0.068(2) 0.068(2) 0.0404(17) 0.0143(16) -0.0270(16) -0.0347(18)
C19 0.0374(16) 0.0455(17) 0.0442(17) -0.0041(14) -0.0160(14) -0.0084(14)
C33 0.0438(18) 0.0348(16) 0.075(2) -0.0032(16) -0.0230(17) -0.0113(14)
C27 0.0487(19) 0.079(2) 0.0294(16) 0.0009(16) -0.0082(14) -0.0108(18)
C24 0.0341(16) 0.061(2) 0.0490(18) 0.0022(16) -0.0077(14) -0.0175(15)
C2 0.0432(18) 0.060(2) 0.0385(17) 0.0077(15) -0.0058(15) -0.0199(16)
C15 0.088(3) 0.0397(19) 0.090(3) 0.0030(18) -0.034(2) -0.0244(19)
C1 0.052(2) 0.095(3) 0.052(2) 0.0005(19) -0.0222(17) -0.014(2)
C9 0.086(3) 0.082(3) 0.045(2) -0.0145(19) -0.003(2) -0.050(2)
C5 0.053(2) 0.0503(18) 0.0458(18) 0.0006(15) -0.0009(16) -0.0270(16)
C4 0.056(2) 0.053(2) 0.069(2) -0.0053(18) 0.0028(19) -0.0195(17)
C16 0.061(2) 0.0344(16) 0.058(2) 0.0019(14) -0.0293(17) -0.0135(15)
C11 0.093(3) 0.102(3) 0.043(2) -0.002(2) -0.030(2) -0.050(3)
C12 0.083(3) 0.090(3) 0.048(2) 0.009(2) -0.0370(19) -0.034(2)
C25 0.072(2) 0.093(3) 0.0445(19) 0.0286(18) -0.0219(18) -0.042(2)
C17 0.061(2) 0.0382(18) 0.082(3) -0.0052(18) -0.029(2) 0.0008(17)
C18 0.0445(19) 0.056(2) 0.074(2) -0.0043(18) -0.0167(18) -0.0071(17)
C10 0.080(3) 0.060(2) 0.054(2) -0.0137(18) 0.006(2) -0.039(2)

loop_
_atom_type_symbol
_atom_type_description
_atom_type_scat_dispersion_real
_atom_type_scat_dispersion_imag
_atom_type_scat_source
C C 0.0033 0.0016 'International Tables Vol C Tables 4.2.6.8 and 6.1.1.4'
H H 0.0000 0.0000 'International Tables Vol C Tables 4.2.6.8 and 6.1.1.4'
Cl Cl 0.1484 0.1585 'International Tables Vol C Tables 4.2.6.8 and 6.1.1.4'
N N 0.0061 0.0033 'International Tables Vol C Tables 4.2.6.8 and 6.1.1.4'
Ni Ni 0.3393 1.1124 'International Tables Vol C Tables 4.2.6.8 and 6.1.1.4'
O O 0.0106 0.0060 'International Tables Vol C Tables 4.2.6.8 and 6.1.1.4'

loop_
_geom_angle_atom_site_label_1
_geom_angle_atom_site_label_2
_geom_angle_atom_site_label_3
_geom_angle
_geom_angle_site_symmetry_1
_geom_angle_site_symmetry_3
_geom_angle_publ_flag
O1 Ni1 O2 176.59(7) . . ?
O1 Ni1 N3 77.39(8) . . ?
O1 Ni1 N1 82.22(8) . . ?
O1 Ni1 N4 103.20(8) . . ?
O1 Ni1 N2 87.34(8) . . ?
O2 Ni1 N3 104.05(8) . . ?
O2 Ni1 N1 96.28(8) . . ?
O2 Ni1 N4 80.11(8) . . ?
O2 Ni1 N2 89.37(8) . . ?
N1 Ni1 N3 159.59(8) . . ?
N1 Ni1 N4 103.87(8) . . ?
N4 Ni1 N3 81.73(8) . . ?
N2 Ni1 N3 99.52(8) . . ?
N2 Ni1 N1 78.64(9) . . ?
N2 Ni1 N4 169.37(9) . . ?
C21 O1 Ni1 118.55(16) . . ?
C31 O2 Ni1 115.68(17) . . ?
C20 N3 Ni1 106.85(16) . . ?
C16 N3 Ni1 135.3(2) . . ?
C16 N3 C20 117.7(3) . . ?
C6 N1 Ni1 110.03(19) . . ?
C2 N1 Ni1 131.36(19) . . ?
C2 N1 C6 117.7(3) . . ?
C30 N4 Ni1 108.46(16) . . ?
C26 N4 Ni1 132.7(2) . . ?
C26 N4 C30 118.6(2) . . ?
C7 N2 Ni1 111.17(18) . . ?
C13 N2 Ni1 129.8(2) . . ?
C13 N2 C7 118.7(3) . . ?
N3 C20 C21 115.4(2) . . ?
N3 C20 C19 123.1(2) . . ?
C19 C20 C21 121.4(2) . . ?
O1 C21 C20 121.7(2) . . ?
O1 C21 C22 122.9(2) . . ?
C22 C21 C20 115.3(2) . . ?
C21 C22 Cl1 117.1(2) . . ?
C21 C22 C23 123.9(3) . . ?
C23 C22 Cl1 119.1(2) . . ?
N1 C6 C7 118.3(3) . . ?
N1 C6 C5 123.3(3) . . ?
C5 C6 C7 118.3(3) . . ?
N2 C7 C6 118.6(2) . . ?
N2 C7 C8 121.8(3) . . ?
C8 C7 C6 119.5(3) . . ?
N4 C30 C31 115.5(2) . . ?
N4 C30 C29 123.0(3) . . ?
C29 C30 C31 121.5(3) . . ?
C22 C23 H23 120.3 . . ?
C24 C23 C22 119.3(3) . . ?
C24 C23 H23 120.3 . . ?
O2 C31 C30 119.9(2) . . ?
O2 C31 C32 124.4(3) . . ?
C32 C31 C30 115.6(2) . . ?
C7 C8 C9 119.5(3) . . ?
C11 C8 C7 117.8(3) . . ?
C11 C8 C9 122.7(3) . . ?
H14A C14 H14B 109.5 . . ?
H14A C14 H14C 109.5 . . ?
H14B C14 H14C 109.5 . . ?
C13 C14 H14A 109.5 . . ?
C13 C14 H14B 109.5 . . ?
C13 C14 H14C 109.5 . . ?
C29 C28 H28 119.9 . . ?
C27 C28 H28 119.9 . . ?
C27 C28 C29 120.2(3) . . ?
N4 C26 C27 121.0(3) . . ?
N4 C26 C25 119.5(3) . . ?
C27 C26 C25 119.5(3) . . ?
C2 C3 H3 119.5 . . ?
C4 C3 H3 119.5 . . ?
C4 C3 C2 121.0(3) . . ?
C31 C32 Cl3 118.0(2) . . ?
C31 C32 C33 123.3(3) . . ?
C33 C32 Cl3 118.6(2) . . ?
C29 C34 Cl4 120.1(3) . . ?
C33 C34 Cl4 118.4(3) . . ?
C33 C34 C29 121.5(3) . . ?
C28 C29 C30 116.0(3) . . ?
C34 C29 C30 118.2(3) . . ?
C34 C29 C28 125.8(3) . . ?
N2 C13 C14 119.1(3) . . ?
N2 C13 C12 121.4(3) . . ?
C12 C13 C14 119.5(3) . . ?
C24 C19 C20 118.5(3) . . ?
C24 C19 C18 124.9(3) . . ?
C18 C19 C20 116.5(3) . . ?
C32 C33 H33 120.1 . . ?
C34 C33 C32 119.8(3) . . ?
C34 C33 H33 120.1 . . ?
C28 C27 C26 121.1(3) . . ?
C28 C27 H27 119.5 . . ?
C26 C27 H27 119.5 . . ?
C23 C24 Cl2 119.0(2) . . ?
C23 C24 C19 121.5(3) . . ?
C19 C24 Cl2 119.5(2) . . ?
N1 C2 C3 121.5(3) . . ?
N1 C2 C1 119.1(3) . . ?
C3 C2 C1 119.4(3) . . ?
H15A C15 H15B 109.5 . . ?
H15A C15 H15C 109.5 . . ?
H15B C15 H15C 109.5 . . ?
C16 C15 H15A 109.5 . . ?
C16 C15 H15B 109.5 . . ?
C16 C15 H15C 109.5 . . ?
C2 C1 H1A 109.5 . . ?
C2 C1 H1B 109.5 . . ?
C2 C1 H1C 109.5 . . ?
H1A C1 H1B 109.5 . . ?
H1A C1 H1C 109.5 . . ?
H1B C1 H1C 109.5 . . ?
C8 C9 H9 119.2 . . ?
C10 C9 C8 121.6(3) . . ?
C10 C9 H9 119.2 . . ?
C6 C5 C10 120.5(3) . . ?
C4 C5 C6 117.3(3) . . ?
C4 C5 C10 122.2(3) . . ?
C3 C4 C5 119.1(3) . . ?
C3 C4 H4 120.4 . . ?
C5 C4 H4 120.4 . . ?
N3 C16 C15 118.7(3) . . ?
N3 C16 C17 121.8(3) . . ?
C17 C16 C15 119.5(3) . . ?
C8 C11 H11 120.3 . . ?
C12 C11 C8 119.3(3) . . ?
C12 C11 H11 120.3 . . ?
C13 C12 H12 119.6 . . ?
C11 C12 C13 120.8(3) . . ?
C11 C12 H12 119.6 . . ?
C26 C25 H25A 109.5 . . ?
C26 C25 H25B 109.5 . . ?
C26 C25 H25C 109.5 . . ?
H25A C25 H25B 109.5 . . ?
H25A C25 H25C 109.5 . . ?
H25B C25 H25C 109.5 . . ?
C16 C17 H17 119.4 . . ?
C18 C17 C16 121.1(3) . . ?
C18 C17 H17 119.4 . . ?
C19 C18 H18 120.2 . . ?
C17 C18 C19 119.6(3) . . ?
C17 C18 H18 120.2 . . ?
C9 C10 C5 120.5(3) . . ?
C9 C10 H10 119.8 . . ?
C5 C10 H10 119.8 . . ?

loop_
_geom_bond_atom_site_label_1
_geom_bond_atom_site_label_2
_geom_bond_distance
_geom_bond_site_symmetry_2
_geom_bond_publ_flag
Ni1 O1 1.9776(18) . ?
Ni1 O2 1.9782(18) . ?
Ni1 N3 2.330(2) . ?
Ni1 N1 2.183(2) . ?
Ni1 N4 2.186(2) . ?
Ni1 N2 2.139(2) . ?
Cl1 C22 1.736(3) . ?
Cl3 C32 1.734(3) . ?
Cl4 C34 1.743(3) . ?
Cl2 C24 1.740(3) . ?
O1 C21 1.285(3) . ?
O2 C31 1.295(3) . ?
N3 C20 1.376(3) . ?
N3 C16 1.333(3) . ?
N1 C6 1.363(3) . ?
N1 C2 1.337(4) . ?
N4 C30 1.366(3) . ?
N4 C26 1.329(3) . ?
N2 C7 1.364(4) . ?
N2 C13 1.328(4) . ?
C20 C21 1.437(4) . ?
C20 C19 1.415(4) . ?
C21 C22 1.385(4) . ?
C22 C23 1.394(4) . ?
C6 C7 1.441(4) . ?
C6 C5 1.406(4) . ?
C7 C8 1.409(4) . ?
C30 C31 1.447(4) . ?
C30 C29 1.417(4) . ?
C23 H23 0.9300 . ?
C23 C24 1.356(4) . ?
C31 C32 1.387(4) . ?
C8 C9 1.422(5) . ?
C8 C11 1.395(5) . ?
C14 H14A 0.9600 . ?
C14 H14B 0.9600 . ?
C14 H14C 0.9600 . ?
C14 C13 1.486(5) . ?
C28 H28 0.9300 . ?
C28 C29 1.409(4) . ?
C28 C27 1.339(5) . ?
C26 C27 1.406(4) . ?
C26 C25 1.492(4) . ?
C3 H3 0.9300 . ?
C3 C2 1.396(4) . ?
C3 C4 1.359(5) . ?
C32 C33 1.398(4) . ?
C34 C29 1.401(4) . ?
C34 C33 1.362(4) . ?
C13 C12 1.397(4) . ?
C19 C24 1.395(4) . ?
C19 C18 1.414(4) . ?
C33 H33 0.9300 . ?
C27 H27 0.9300 . ?
C2 C1 1.498(4) . ?
C15 H15A 0.9600 . ?
C15 H15B 0.9600 . ?
C15 H15C 0.9600 . ?
C15 C16 1.497(4) . ?
C1 H1A 0.9600 . ?
C1 H1B 0.9600 . ?
C1 H1C 0.9600 . ?
C9 H9 0.9300 . ?
C9 C10 1.331(5) . ?
C5 C4 1.393(5) . ?
C5 C10 1.428(4) . ?
C4 H4 0.9300 . ?
C16 C17 1.403(5) . ?
C11 H11 0.9300 . ?
C11 C12 1.347(5) . ?
C12 H12 0.9300 . ?
C25 H25A 0.9600 . ?
C25 H25B 0.9600 . ?
C25 H25C 0.9600 . ?
C17 H17 0.9300 . ?
C17 C18 1.347(5) . ?
C18 H18 0.9300 . ?
C10 H10 0.9300 . ?

loop_
_geom_torsion_atom_site_label_1
_geom_torsion_atom_site_label_2
_geom_torsion_atom_site_label_3
_geom_torsion_atom_site_label_4
_geom_torsion
_geom_torsion_site_symmetry_1
_geom_torsion_site_symmetry_2
_geom_torsion_site_symmetry_3
_geom_torsion_site_symmetry_4
_geom_torsion_publ_flag
Ni1 O1 C21 C20 -3.1(3) . . . . ?
Ni1 O1 C21 C22 175.18(19) . . . . ?
Ni1 O2 C31 C30 0.1(3) . . . . ?
Ni1 O2 C31 C32 178.3(2) . . . . ?
Ni1 N3 C20 C21 1.5(3) . . . . ?
Ni1 N3 C20 C19 -177.4(2) . . . . ?
Ni1 N3 C16 C15 -0.7(4) . . . . ?
Ni1 N3 C16 C17 178.5(2) . . . . ?
Ni1 N1 C6 C7 -12.9(3) . . . . ?
Ni1 N1 C6 C5 170.2(2) . . . . ?
Ni1 N1 C2 C3 -168.2(2) . . . . ?
Ni1 N1 C2 C1 13.1(4) . . . . ?
Ni1 N4 C30 C31 5.9(3) . . . . ?
Ni1 N4 C30 C29 -173.9(2) . . . . ?
Ni1 N4 C26 C27 169.9(2) . . . . ?
Ni1 N4 C26 C25 -11.7(4) . . . . ?
Ni1 N2 C7 C6 13.5(3) . . . . ?
Ni1 N2 C7 C8 -169.2(2) . . . . ?
Ni1 N2 C13 C14 -11.7(4) . . . . ?
Ni1 N2 C13 C12 167.9(2) . . . . ?
Cl1 C22 C23 C24 -178.9(2) . . . . ?
Cl3 C32 C33 C34 -178.1(2) . . . . ?
Cl4 C34 C29 C30 -179.3(2) . . . . ?
Cl4 C34 C29 C28 1.0(4) . . . . ?
Cl4 C34 C33 C32 178.0(2) . . . . ?
O1 C21 C22 Cl1 0.6(3) . . . . ?
O1 C21 C22 C23 -178.9(2) . . . . ?
O2 C31 C32 Cl3 1.8(4) . . . . ?
O2 C31 C32 C33 -176.6(3) . . . . ?
N3 C20 C21 O1 0.7(4) . . . . ?
N3 C20 C21 C22 -177.7(2) . . . . ?
N3 C20 C19 C24 176.8(3) . . . . ?
N3 C20 C19 C18 -2.0(4) . . . . ?
N3 C16 C17 C18 -2.2(5) . . . . ?
N1 C6 C7 N2 -0.2(4) . . . . ?
N1 C6 C7 C8 -177.4(2) . . . . ?
N1 C6 C5 C4 0.4(4) . . . . ?
N1 C6 C5 C10 179.0(3) . . . . ?
N4 C30 C31 O2 -4.5(4) . . . . ?
N4 C30 C31 C32 177.2(2) . . . . ?
N4 C30 C29 C28 1.9(4) . . . . ?
N4 C30 C29 C34 -177.8(2) . . . . ?
N4 C26 C27 C28 3.0(5) . . . . ?
N2 C7 C8 C9 -179.3(3) . . . . ?
N2 C7 C8 C11 -0.9(4) . . . . ?
N2 C13 C12 C11 1.0(5) . . . . ?
C20 N3 C16 C15 -176.7(3) . . . . ?
C20 N3 C16 C17 2.5(4) . . . . ?
C20 C21 C22 Cl1 178.97(18) . . . . ?
C20 C21 C22 C23 -0.5(4) . . . . ?
C20 C19 C24 Cl2 -178.7(2) . . . . ?
C20 C19 C24 C23 2.0(4) . . . . ?
C20 C19 C18 C17 2.3(5) . . . . ?
C21 C20 C19 C24 -2.0(4) . . . . ?
C21 C20 C19 C18 179.1(3) . . . . ?
C21 C22 C23 C24 0.6(4) . . . . ?
C22 C23 C24 Cl2 179.4(2) . . . . ?
C22 C23 C24 C19 -1.3(4) . . . . ?
C6 N1 C2 C3 -0.2(4) . . . . ?
C6 N1 C2 C1 -178.9(3) . . . . ?
C6 C7 C8 C9 -2.1(4) . . . . ?
C6 C7 C8 C11 176.3(3) . . . . ?
C6 C5 C4 C3 -0.1(5) . . . . ?
C6 C5 C10 C9 -1.3(5) . . . . ?
C7 N2 C13 C14 175.6(3) . . . . ?
C7 N2 C13 C12 -4.8(4) . . . . ?
C7 C6 C5 C4 -176.5(3) . . . . ?
C7 C6 C5 C10 2.1(4) . . . . ?
C7 C8 C9 C10 3.0(5) . . . . ?
C7 C8 C11 C12 -2.9(5) . . . . ?
C30 N4 C26 C27 -3.2(4) . . . . ?
C30 N4 C26 C25 175.2(3) . . . . ?
C30 C31 C32 Cl3 -179.9(2) . . . . ?
C30 C31 C32 C33 1.7(4) . . . . ?
C31 C30 C29 C28 -177.9(2) . . . . ?
C31 C30 C29 C34 2.4(4) . . . . ?
C31 C32 C33 C34 0.3(4) . . . . ?
C8 C9 C10 C5 -1.3(5) . . . . ?
C8 C11 C12 C13 2.9(6) . . . . ?
C14 C13 C12 C11 -179.4(3) . . . . ?
C26 N4 C30 C31 -179.5(2) . . . . ?
C26 N4 C30 C29 0.7(4) . . . . ?
C29 C30 C31 O2 175.3(2) . . . . ?
C29 C30 C31 C32 -3.0(4) . . . . ?
C29 C28 C27 C26 -0.1(5) . . . . ?
C29 C34 C33 C32 -1.1(4) . . . . ?
C13 N2 C7 C6 -172.5(3) . . . . ?
C13 N2 C7 C8 4.8(4) . . . . ?
C19 C20 C21 O1 179.7(2) . . . . ?
C19 C20 C21 C22 1.3(4) . . . . ?
C33 C34 C29 C30 -0.2(4) . . . . ?
C33 C34 C29 C28 180.0(3) . . . . ?
C27 C28 C29 C30 -2.2(4) . . . . ?
C27 C28 C29 C34 177.6(3) . . . . ?
C24 C19 C18 C17 -176.5(3) . . . . ?
C2 N1 C6 C7 176.6(2) . . . . ?
C2 N1 C6 C5 -0.2(4) . . . . ?
C2 C3 C4 C5 -0.3(5) . . . . ?
C15 C16 C17 C18 177.0(3) . . . . ?
C9 C8 C11 C12 175.4(3) . . . . ?
C5 C6 C7 N2 176.9(2) . . . . ?
C5 C6 C7 C8 -0.4(4) . . . . ?
C4 C3 C2 N1 0.4(5) . . . . ?
C4 C3 C2 C1 179.2(3) . . . . ?
C4 C5 C10 C9 177.2(3) . . . . ?
C16 N3 C20 C21 178.6(2) . . . . ?
C16 N3 C20 C19 -0.4(4) . . . . ?
C16 C17 C18 C19 -0.4(5) . . . . ?
C11 C8 C9 C10 -175.3(3) . . . . ?
C25 C26 C27 C28 -175.4(3) . . . . ?
C18 C19 C24 Cl2 0.1(4) . . . . ?
C18 C19 C24 C23 -179.2(3) . . . . ?
C10 C5 C4 C3 -178.7(3) . . . . ?
